data_4115874
loop_
_publ_author_name
'Md. Munkir Hossain'
'Yong-Shou Lin'
'Hiroyasu Sugiyama'
'Kazuko Matsumoto'

_publ_section_title
;
 Allylic C-H Bond Activation on a Sulfur Center of a Disulfide-Bridged
 Diruthenium Complex with Concomitant Formation of C-S Bonds
;
_journal_name_full 'Journal of the American Chemical Society'
_journal_page_first 172
_journal_page_last 173
_journal_paper_doi 10.1021/ja993402j
_journal_volume 122
_journal_year 2000
_chemical_formula_sum 'C33 H64 F12 N6 O24 P4 Ru2 S6'
_chemical_formula_weight 1675.28
_space_group_IT_number 2
_symmetry_cell_setting triclinic
_symmetry_space_group_name_Hall '-P 1'
_symmetry_space_group_name_H-M 'P -1'
_atom_sites_solution_hydrogens geom
_atom_sites_solution_primary direct
_atom_sites_solution_secondary difmap
_cell_angle_alpha 104.6790(10)
_cell_angle_beta 91.8260(10)
_cell_angle_gamma 91.5350(10)
_cell_formula_units_Z 2
_cell_length_a 12.6240(5)
_cell_length_b 13.4087(5)
_cell_length_c 20.2605(7)
_cell_measurement_temperature 223(2)
_cell_volume 3313.7(2)
_computing_structure_refinement 'SHELXL-97 (Sheldrick, 1997)'
_computing_structure_solution 'SHELXS-97 (Sheldrick, 1990)'
_diffrn_ambient_temperature 223(2)
_diffrn_measured_fraction_theta_full 0.963
_diffrn_measured_fraction_theta_max 0.963
_diffrn_radiation_monochromator graphite
_diffrn_radiation_source 'fine-focus sealed tube'
_diffrn_radiation_type MoK\a
_diffrn_radiation_wavelength 0.71073
_diffrn_reflns_av_R_equivalents 0.0231
_diffrn_reflns_av_sigmaI/netI 0.0574
_diffrn_reflns_limit_h_max 16
_diffrn_reflns_limit_h_min -13
_diffrn_reflns_limit_k_max 17
_diffrn_reflns_limit_k_min -17
_diffrn_reflns_limit_l_max 26
_diffrn_reflns_limit_l_min -21
_diffrn_reflns_number 21431
_diffrn_reflns_theta_full 27.55
_diffrn_reflns_theta_max 27.55
_diffrn_reflns_theta_min 1.57
_exptl_absorpt_coefficient_mu 0.848
_exptl_crystal_colour yellow
_exptl_crystal_density_diffrn 1.679
_exptl_crystal_F_000 1696
_exptl_crystal_size_max 0.3
_exptl_crystal_size_mid 0.2
_exptl_crystal_size_min 0.05
_refine_diff_density_max 1.299
_refine_diff_density_min -1.148
_refine_diff_density_rms 0.103
_refine_ls_extinction_method none
_refine_ls_goodness_of_fit_ref 0.990
_refine_ls_hydrogen_treatment mixed
_refine_ls_matrix_type full
_refine_ls_number_parameters 806
_refine_ls_number_reflns 14759
_refine_ls_number_restraints 0
_refine_ls_restrained_S_all 0.990
_refine_ls_R_factor_all 0.0811
_refine_ls_R_factor_gt 0.0536
_refine_ls_shift/su_max 3.686
_refine_ls_shift/su_mean 0.228
_refine_ls_structure_factor_coef Fsqd
_refine_ls_weighting_details 'calc w=1/[\s^2^(Fo^2^)+(0.0954P)^2^+0.0000P] where P=(Fo^2^+2Fc^2^)/3'
_refine_ls_weighting_scheme calc
_refine_ls_wR_factor_gt 0.1440
_refine_ls_wR_factor_ref 0.1598
_reflns_number_gt 10125
_reflns_number_total 14759
_reflns_threshold_expression >2sigma(I)
_cod_data_source_file ja993402j_1.cif
_cod_data_source_block JA993402J-237
_cod_original_sg_symbol_H-M 'P -1 '
_cod_database_code 4115874

loop_
_symmetry_equiv_pos_as_xyz
'x, y, z'
'-x, -y, -z'

loop_
_atom_site_label
_atom_site_type_symbol
_atom_site_fract_x
_atom_site_fract_y
_atom_site_fract_z
_atom_site_U_iso_or_equiv
_atom_site_adp_type
_atom_site_occupancy
_atom_site_symmetry_multiplicity
_atom_site_calc_flag
_atom_site_refinement_flags
Ru1 Ru 0.83383(3) 0.81963(3) 0.615975(17) 0.02983(10) Uani 1 1 d .
Ru2 Ru 0.76553(3) 0.70028(3) 0.864279(19) 0.03853(12) Uani 1 1 d .
S1 S 0.85866(8) 0.74016(8) 0.70529(6) 0.0342(2) Uani 1 1 d .
S2 S 0.71795(9) 0.71455(9) 0.75300(6) 0.0379(3) Uani 1 1 d .
P1 P 1.00048(9) 0.77709(9) 0.58576(6) 0.0335(2) Uani 1 1 d .
P2 P 0.89434(9) 0.96899(9) 0.68818(6) 0.0359(3) Uani 1 1 d .
P3 P 0.59515(12) 0.65721(13) 0.87615(8) 0.0572(4) Uani 1 1 d .
P4 P 0.73823(12) 0.86913(11) 0.90657(7) 0.0530(4) Uani 1 1 d .
N1 N 0.8120(3) 0.8905(3) 0.5376(2) 0.0399(9) Uani 1 1 d .
N2 N 0.6743(3) 0.8545(3) 0.6385(2) 0.0409(9) Uani 1 1 d .
N3 N 0.7678(3) 0.6891(3) 0.54414(19) 0.0378(8) Uani 1 1 d .
N4 N 0.8070(4) 0.6888(4) 0.9604(2) 0.0577(12) Uani 1 1 d .
N5 N 0.9281(3) 0.7358(3) 0.8551(2) 0.0485(10) Uani 1 1 d .
N6 N 0.8032(4) 0.5428(3) 0.8286(2) 0.0554(11) Uani 1 1 d .
O1 O 1.0776(2) 0.7863(3) 0.64967(17) 0.0490(8) Uani 1 1 d .
O2 O 1.0660(3) 0.8420(3) 0.54480(17) 0.0465(8) Uani 1 1 d .
O3 O 0.9991(2) 0.6624(2) 0.54054(18) 0.0460(8) Uani 1 1 d .
O4 O 0.8079(3) 1.0512(3) 0.71686(19) 0.0531(9) Uani 1 1 d .
O5 O 0.9757(3) 1.0296(2) 0.65345(18) 0.0498(8) Uani 1 1 d .
O6 O 0.9469(3) 0.9569(3) 0.75620(17) 0.0534(9) Uani 1 1 d .
O7 O 0.5572(4) 0.6466(4) 0.9474(2) 0.0953(14) Uani 1 1 d .
O8 O 0.5171(3) 0.7344(3) 0.8548(2) 0.0725(11) Uani 1 1 d .
O9 O 0.5622(4) 0.5475(4) 0.8286(2) 0.0982(15) Uani 1 1 d .
O10 O 0.7165(5) 0.9284(3) 0.8508(2) 0.0913(16) Uani 1 1 d .
O11 O 0.8396(4) 0.9320(4) 0.9428(3) 0.0928(16) Uani 1 1 d .
O12 O 0.6497(4) 0.8967(4) 0.9598(2) 0.0885(15) Uani 1 1 d .
C1 C 0.8819(4) 0.6032(4) 0.6791(3) 0.0478(12) Uani 1 1 d .
H1A H 0.9314 0.5901 0.6425 0.057 Uiso 1 1 calc R
H1B H 0.9136 0.5816 0.7172 0.057 Uiso 1 1 calc R
C2 C 0.7813(4) 0.5418(4) 0.6552(3) 0.0528(13) Uani 1 1 d .
H2A H 0.7907 0.4719 0.6592 0.063 Uiso 1 1 calc R
H2B H 0.7683 0.5382 0.6072 0.063 Uiso 1 1 calc R
C3 C 0.6834(4) 0.5839(4) 0.6938(3) 0.0489(12) Uani 1 1 d .
H3 H 0.662(4) 0.537(4) 0.721(3) 0.059 Uiso 1 1 calc .
C4 C 0.5911(4) 0.5918(5) 0.6462(3) 0.0646(16) Uani 1 1 d .
H4A H 0.5796 0.5258 0.6131 0.078 Uiso 1 1 calc R
H4B H 0.6100 0.6424 0.6214 0.078 Uiso 1 1 calc R
C5 C 0.4860(5) 0.6225(6) 0.6820(4) 0.092(2) Uani 1 1 d .
H5A H 0.4668 0.5735 0.7072 0.138 Uiso 1 1 calc R
H5B H 0.4310 0.6232 0.6483 0.138 Uiso 1 1 calc R
H5C H 0.4950 0.6900 0.7127 0.138 Uiso 1 1 calc R
C6 C 1.1902(4) 0.7777(6) 0.6485(3) 0.0730(18) Uani 1 1 d .
H6A H 1.2088 0.7129 0.6568 0.110 Uiso 1 1 calc R
H6B H 1.2233 0.8331 0.6832 0.110 Uiso 1 1 calc R
H6C H 1.2140 0.7813 0.6046 0.110 Uiso 1 1 calc R
C7 C 1.0456(5) 0.8338(5) 0.4734(3) 0.0637(16) Uani 1 1 d .
H7A H 1.1079 0.8109 0.4487 0.095 Uiso 1 1 calc R
H7B H 1.0276 0.9001 0.4671 0.095 Uiso 1 1 calc R
H7C H 0.9878 0.7851 0.4565 0.095 Uiso 1 1 calc R
C8 C 1.0900(4) 0.6107(4) 0.5078(3) 0.0621(16) Uani 1 1 d .
H8A H 1.1466 0.6606 0.5090 0.093 Uiso 1 1 calc R
H8B H 1.0708 0.5764 0.4612 0.093 Uiso 1 1 calc R
H8C H 1.1129 0.5610 0.5314 0.093 Uiso 1 1 calc R
C9 C 0.7500(5) 1.1011(5) 0.6738(4) 0.0776(19) Uani 1 1 d .
H9A H 0.7952 1.1520 0.6618 0.116 Uiso 1 1 calc R
H9B H 0.6904 1.1340 0.6974 0.116 Uiso 1 1 calc R
H9C H 0.7252 1.0510 0.6330 0.116 Uiso 1 1 calc R
C10 C 1.0277(5) 1.1256(4) 0.6896(3) 0.0616(15) Uani 1 1 d .
H10A H 0.9789 1.1665 0.7196 0.092 Uiso 1 1 calc R
H10B H 1.0511 1.1624 0.6575 0.092 Uiso 1 1 calc R
H10C H 1.0876 1.1120 0.7159 0.092 Uiso 1 1 calc R
C11 C 0.9613(5) 1.0314(5) 0.8212(3) 0.0683(16) Uani 1 1 d .
H11A H 1.0349 1.0523 0.8292 0.102 Uiso 1 1 calc R
H11B H 0.9386 1.0010 0.8567 0.102 Uiso 1 1 calc R
H11C H 0.9200 1.0904 0.8211 0.102 Uiso 1 1 calc R
C12 C 0.5597(12) 0.668(2) 1.0040(6) 0.381(18) Uani 1 1 d .
H12A H 0.6056 0.7274 1.0211 0.571 Uiso 1 1 calc R
H12B H 0.5859 0.6112 1.0202 0.571 Uiso 1 1 calc R
H12C H 0.4895 0.6824 1.0199 0.571 Uiso 1 1 calc R
C13 C 0.4045(6) 0.7374(8) 0.8610(5) 0.118(3) Uani 1 1 d .
H13A H 0.3724 0.6722 0.8367 0.177 Uiso 1 1 calc R
H13B H 0.3776 0.7910 0.8422 0.177 Uiso 1 1 calc R
H13C H 0.3881 0.7510 0.9084 0.177 Uiso 1 1 calc R
C14 C 0.5050(10) 0.4666(7) 0.8362(6) 0.160(5) Uani 1 1 d .
H14A H 0.5333 0.4447 0.8745 0.240 Uiso 1 1 calc R
H14B H 0.5076 0.4112 0.7956 0.240 Uiso 1 1 calc R
H14C H 0.4327 0.4856 0.8438 0.240 Uiso 1 1 calc R
C15 C 0.6487(7) 1.0027(8) 0.8462(4) 0.126(4) Uani 1 1 d .
H15A H 0.5777 0.9798 0.8520 0.188 Uiso 1 1 calc R
H15B H 0.6530 1.0168 0.8023 0.188 Uiso 1 1 calc R
H15C H 0.6671 1.0643 0.8812 0.188 Uiso 1 1 calc R
C16 C 0.8800(11) 0.9393(16) 1.0038(6) 0.308(14) Uani 1 1 d .
H16A H 0.8305 0.9102 1.0294 0.462 Uiso 1 1 calc R
H16B H 0.8948 1.0106 1.0265 0.462 Uiso 1 1 calc R
H16C H 0.9446 0.9025 1.0006 0.462 Uiso 1 1 calc R
C17 C 0.6403(11) 0.9848(12) 1.0126(6) 0.239(9) Uani 1 1 d .
H17A H 0.6389 0.9661 1.0553 0.358 Uiso 1 1 calc R
H17B H 0.5759 1.0178 1.0056 0.358 Uiso 1 1 calc R
H17C H 0.6997 1.0313 1.0133 0.358 Uiso 1 1 calc R
C18 C 0.7890(4) 0.9204(4) 0.4918(3) 0.0438(11) Uani 1 1 d .
C19 C 0.7597(5) 0.9557(5) 0.4323(3) 0.0690(17) Uani 1 1 d .
H19A H 0.8146 0.9407 0.4000 0.103 Uiso 1 1 calc R
H19B H 0.7502 1.0288 0.4456 0.103 Uiso 1 1 calc R
H19C H 0.6946 0.9211 0.4119 0.103 Uiso 1 1 calc R
C20 C 0.5873(4) 0.8683(4) 0.6446(3) 0.0552(13) Uani 1 1 d .
C21 C 0.4759(5) 0.8901(7) 0.6529(4) 0.107(3) Uani 1 1 d .
H21A H 0.4625 0.9552 0.6432 0.160 Uiso 1 1 calc R
H21B H 0.4579 0.8931 0.6990 0.160 Uiso 1 1 calc R
H21C H 0.4337 0.8366 0.6221 0.160 Uiso 1 1 calc R
C22 C 0.7228(4) 0.6271(4) 0.5031(3) 0.0438(11) Uani 1 1 d .
C23 C 0.6627(4) 0.5466(4) 0.4532(3) 0.0614(15) Uani 1 1 d .
H23A H 0.6460 0.4905 0.4730 0.092 Uiso 1 1 calc R
H23B H 0.7043 0.5222 0.4138 0.092 Uiso 1 1 calc R
H23C H 0.5983 0.5739 0.4399 0.092 Uiso 1 1 calc R
C24 C 0.8340(6) 0.6841(6) 1.0130(3) 0.079(2) Uani 1 1 d .
C25 C 0.8684(8) 0.6827(8) 1.0813(4) 0.127(4) Uani 1 1 d .
H25A H 0.8345 0.7361 1.1137 0.190 Uiso 1 1 calc R
H25B H 0.9439 0.6941 1.0866 0.190 Uiso 1 1 calc R
H25C H 0.8496 0.6169 1.0891 0.190 Uiso 1 1 calc R
C26 C 1.0110(5) 0.7548(5) 0.8460(3) 0.0633(15) Uani 1 1 d .
C27 C 1.1197(5) 0.7816(8) 0.8313(4) 0.113(3) Uani 1 1 d .
H27A H 1.1358 0.7434 0.7861 0.170 Uiso 1 1 calc R
H27B H 1.1684 0.7647 0.8639 0.170 Uiso 1 1 calc R
H27C H 1.1261 0.8541 0.8344 0.170 Uiso 1 1 calc R
C28 C 0.8234(6) 0.4594(5) 0.8114(3) 0.0711(18) Uani 1 1 d .
C29 C 0.8456(9) 0.3525(5) 0.7868(5) 0.134(4) Uani 1 1 d .
H29A H 0.8596 0.3236 0.8248 0.201 Uiso 1 1 calc R
H29B H 0.9065 0.3458 0.7590 0.201 Uiso 1 1 calc R
H29C H 0.7856 0.3166 0.7601 0.201 Uiso 1 1 calc R
C30 C 0.4861(7) 0.7940(10) 0.4293(7) 0.130(4) Uani 1 1 d .
F1 F 0.4730(4) 0.8637(6) 0.3988(4) 0.178(3) Uani 1 1 d .
F2 F 0.5403(9) 0.7237(10) 0.3850(6) 0.281(7) Uani 1 1 d .
F3 F 0.5571(6) 0.8215(9) 0.4769(6) 0.255(6) Uani 1 1 d .
S3 S 0.37406(16) 0.73667(14) 0.45305(12) 0.0849(6) Uani 1 1 d .
O13 O 0.3266(6) 0.8176(6) 0.4936(5) 0.176(3) Uani 1 1 d .
O14 O 0.3114(8) 0.7031(7) 0.3889(5) 0.201(4) Uani 1 1 d .
O15 O 0.4067(5) 0.6640(5) 0.4841(4) 0.151(3) Uani 1 1 d .
C31 C 0.3989(11) 0.1574(9) 0.7957(7) 0.134(4) Uani 1 1 d .
F4 F 0.3565(7) 0.2350(5) 0.7891(6) 0.243(6) Uani 1 1 d .
F5 F 0.4753(6) 0.1307(6) 0.7533(4) 0.185(3) Uani 1 1 d .
F6 F 0.4511(7) 0.1801(8) 0.8576(5) 0.247(5) Uani 1 1 d .
S4 S 0.30691(14) 0.05220(16) 0.79470(11) 0.0792(5) Uani 1 1 d .
O16 O 0.2326(5) 0.0942(6) 0.8434(3) 0.133(2) Uani 1 1 d .
O17 O 0.3700(5) -0.0244(5) 0.8086(3) 0.129(2) Uani 1 1 d .
O18 O 0.2699(6) 0.0303(6) 0.7236(3) 0.145(3) Uani 1 1 d .
C32 C 0.840(2) 0.5485(12) 0.2591(13) 0.341(18) Uani 1 1 d .
F7 F 0.7334(7) 0.5430(9) 0.2539(6) 0.282(6) Uani 1 1 d .
F8 F 0.8453(7) 0.6459(7) 0.2319(4) 0.199(3) Uani 1 1 d .
F9 F 0.9021(8) 0.4826(7) 0.2193(4) 0.221(4) Uani 1 1 d .
S5 S 0.89365(16) 0.58893(17) 0.33758(11) 0.0848(6) Uani 1 1 d .
O19 O 0.8724(5) 0.4973(5) 0.3571(4) 0.143(3) Uani 1 1 d .
O20 O 0.9996(4) 0.6165(5) 0.3305(3) 0.1057(18) Uani 1 1 d .
O21 O 0.8295(6) 0.6780(5) 0.3711(3) 0.130(2) Uani 1 1 d .
C33 C 0.808(3) 0.3722(18) 1.0009(10) 0.286(16) Uani 1 1 d .
F10 F 0.7493(10) 0.4319(7) 1.0470(6) 0.297(7) Uani 1 1 d .
F11 F 0.8646(9) 0.4495(6) 0.9745(5) 0.239(5) Uani 1 1 d .
F12 F 0.9094(12) 0.3947(9) 1.0518(7) 0.291(6) Uani 1 1 d .
S6 S 0.8126(4) 0.2702(3) 0.97047(19) 0.1684(16) Uani 1 1 d .
O22 O 0.7604(14) 0.2214(7) 1.0095(6) 0.355(11) Uani 1 1 d .
O23 O 0.7021(11) 0.3107(16) 0.9252(8) 0.350(10) Uani 1 1 d .
O24 O 0.8774(13) 0.2424(7) 0.9229(6) 0.293(9) Uani 1 1 d .

loop_
_atom_site_aniso_label
_atom_site_aniso_U_11
_atom_site_aniso_U_22
_atom_site_aniso_U_33
_atom_site_aniso_U_23
_atom_site_aniso_U_13
_atom_site_aniso_U_12
Ru1 0.02744(18) 0.03354(18) 0.02750(19) 0.00617(14) -0.00012(13) 0.00003(13)
Ru2 0.0400(2) 0.0442(2) 0.0322(2) 0.01081(16) 0.00487(15) 0.00178(16)
S1 0.0308(5) 0.0409(6) 0.0321(6) 0.0117(5) 0.0018(4) -0.0002(4)
S2 0.0341(6) 0.0468(6) 0.0325(6) 0.0095(5) 0.0038(4) -0.0023(5)
P1 0.0305(6) 0.0364(6) 0.0333(6) 0.0080(5) 0.0046(4) -0.0008(4)
P2 0.0361(6) 0.0337(6) 0.0352(6) 0.0045(5) -0.0008(5) 0.0010(5)
P3 0.0506(8) 0.0766(10) 0.0476(8) 0.0216(7) 0.0119(6) -0.0109(7)
P4 0.0681(9) 0.0491(8) 0.0408(8) 0.0076(6) 0.0125(7) 0.0073(7)
N1 0.038(2) 0.046(2) 0.036(2) 0.0117(18) 0.0021(17) 0.0026(17)
N2 0.035(2) 0.047(2) 0.039(2) 0.0069(18) 0.0010(16) 0.0057(17)
N3 0.036(2) 0.040(2) 0.035(2) 0.0044(17) -0.0002(16) -0.0008(17)
N4 0.064(3) 0.069(3) 0.045(3) 0.022(2) 0.007(2) 0.014(2)
N5 0.039(2) 0.070(3) 0.037(2) 0.014(2) -0.0001(18) 0.004(2)
N6 0.071(3) 0.051(3) 0.048(3) 0.018(2) 0.013(2) 0.006(2)
O1 0.0306(16) 0.077(2) 0.0404(19) 0.0162(17) -0.0019(14) 0.0022(16)
O2 0.0470(19) 0.0494(19) 0.044(2) 0.0142(16) 0.0097(15) -0.0080(15)
O3 0.0406(18) 0.0351(16) 0.058(2) 0.0030(15) 0.0156(16) 0.0017(14)
O4 0.049(2) 0.049(2) 0.055(2) 0.0000(17) 0.0012(17) 0.0129(16)
O5 0.056(2) 0.0396(18) 0.051(2) 0.0069(16) 0.0073(17) -0.0095(16)
O6 0.068(2) 0.048(2) 0.040(2) 0.0051(16) -0.0145(17) -0.0005(17)
O7 0.092(3) 0.151(4) 0.057(3) 0.050(3) 0.028(2) -0.006(3)
O8 0.0410(19) 0.113(3) 0.070(2) 0.035(2) 0.0097(17) 0.0035(19)
O9 0.112(3) 0.093(3) 0.082(3) 0.013(2) 0.020(3) -0.060(3)
O10 0.143(5) 0.067(3) 0.074(3) 0.030(2) 0.024(3) 0.045(3)
O11 0.116(4) 0.073(3) 0.071(3) -0.013(2) 0.010(3) -0.033(3)
O12 0.095(3) 0.084(3) 0.072(3) -0.013(2) 0.041(3) 0.010(3)
C1 0.054(3) 0.045(3) 0.049(3) 0.017(2) 0.013(2) 0.011(2)
C2 0.072(4) 0.042(3) 0.039(3) 0.002(2) 0.002(3) -0.001(3)
C3 0.049(3) 0.049(3) 0.043(3) 0.002(2) 0.001(2) -0.014(2)
C4 0.059(3) 0.072(4) 0.054(4) 0.001(3) -0.006(3) -0.022(3)
C5 0.050(4) 0.135(7) 0.078(5) 0.007(5) -0.002(3) -0.020(4)
C6 0.032(3) 0.117(6) 0.068(4) 0.021(4) -0.004(3) 0.000(3)
C7 0.066(4) 0.080(4) 0.055(4) 0.034(3) 0.016(3) 0.007(3)
C8 0.056(3) 0.046(3) 0.077(4) 0.001(3) 0.023(3) 0.009(3)
C9 0.073(4) 0.053(3) 0.101(5) 0.008(3) -0.011(4) 0.025(3)
C10 0.069(4) 0.043(3) 0.069(4) 0.008(3) -0.002(3) -0.017(3)
C11 0.075(4) 0.077(4) 0.044(3) 0.001(3) -0.007(3) -0.016(3)
C12 0.209(14) 0.87(5) 0.076(8) 0.164(18) -0.018(8) -0.23(2)
C13 0.055(4) 0.166(9) 0.151(9) 0.066(7) 0.035(5) 0.027(5)
C14 0.234(13) 0.111(8) 0.133(9) 0.037(7) 0.011(9) -0.086(8)
C15 0.133(8) 0.178(9) 0.088(6) 0.064(6) 0.020(5) 0.085(7)
C16 0.215(15) 0.51(3) 0.106(10) -0.073(14) 0.016(9) -0.242(18)
C17 0.197(14) 0.31(2) 0.140(12) -0.078(12) 0.047(10) 0.080(14)
C18 0.040(3) 0.049(3) 0.045(3) 0.019(2) 0.002(2) 0.003(2)
C19 0.068(4) 0.087(4) 0.066(4) 0.047(4) -0.008(3) -0.002(3)
C20 0.038(3) 0.063(3) 0.058(3) 0.003(3) 0.007(2) 0.003(2)
C21 0.047(4) 0.145(8) 0.124(7) 0.020(6) 0.017(4) 0.033(4)
C22 0.041(3) 0.048(3) 0.041(3) 0.009(2) 0.003(2) 0.003(2)
C23 0.059(3) 0.055(3) 0.059(4) -0.002(3) -0.013(3) -0.012(3)
C24 0.091(5) 0.102(5) 0.049(4) 0.024(4) 0.006(3) 0.029(4)
C25 0.166(9) 0.181(10) 0.050(4) 0.052(5) 0.004(5) 0.073(8)
C26 0.049(3) 0.095(5) 0.046(3) 0.017(3) -0.004(3) 0.008(3)
C27 0.054(4) 0.180(9) 0.105(6) 0.036(6) 0.016(4) -0.020(5)
C28 0.100(5) 0.059(4) 0.061(4) 0.023(3) 0.029(4) 0.013(4)
C29 0.214(11) 0.056(4) 0.143(8) 0.031(5) 0.091(8) 0.040(6)
C30 0.064(5) 0.189(11) 0.182(11) 0.130(10) -0.010(6) 0.009(6)
F1 0.111(4) 0.223(7) 0.268(8) 0.194(7) -0.027(5) -0.027(4)
F2 0.246(10) 0.409(15) 0.287(12) 0.234(12) 0.182(10) 0.193(11)
F3 0.128(5) 0.419(15) 0.300(11) 0.272(12) -0.109(7) -0.146(7)
S3 0.0727(11) 0.0639(10) 0.1217(17) 0.0286(11) 0.0203(11) -0.0004(9)
O13 0.136(6) 0.139(6) 0.233(9) 0.001(6) 0.061(6) 0.045(5)
O14 0.221(9) 0.159(7) 0.225(9) 0.077(7) -0.109(8) -0.096(7)
O15 0.127(5) 0.153(6) 0.226(8) 0.137(6) 0.052(5) 0.033(5)
C31 0.148(10) 0.104(8) 0.137(10) 0.007(7) 0.020(8) -0.008(8)
F4 0.208(8) 0.100(5) 0.457(17) 0.124(7) 0.090(9) 0.033(5)
F5 0.155(6) 0.192(7) 0.211(8) 0.050(6) 0.089(6) -0.025(5)
F6 0.207(9) 0.242(10) 0.227(10) -0.047(8) -0.051(7) -0.068(7)
S4 0.0620(10) 0.0899(12) 0.0885(13) 0.0256(10) 0.0105(9) 0.0142(9)
O16 0.105(4) 0.166(6) 0.134(5) 0.037(5) 0.057(4) 0.031(4)
O17 0.126(5) 0.153(6) 0.140(5) 0.090(5) 0.038(4) 0.049(4)
O18 0.145(6) 0.177(7) 0.097(5) 0.009(4) -0.045(4) 0.013(5)
C32 0.40(3) 0.127(11) 0.39(3) -0.149(16) 0.32(3) -0.085(15)
F7 0.181(8) 0.354(15) 0.320(13) 0.135(11) -0.158(9) -0.103(8)
F8 0.231(8) 0.257(9) 0.141(6) 0.118(6) -0.049(5) -0.011(7)
F9 0.264(9) 0.202(8) 0.145(6) -0.056(6) 0.014(6) 0.024(7)
S5 0.0754(12) 0.0990(14) 0.0962(15) 0.0540(12) 0.0060(10) 0.0080(10)
O19 0.140(5) 0.124(5) 0.215(8) 0.123(6) 0.062(5) 0.048(4)
O20 0.071(3) 0.125(5) 0.123(5) 0.034(4) 0.013(3) -0.003(3)
O21 0.154(6) 0.097(4) 0.135(5) 0.009(4) 0.070(5) 0.031(4)
C33 0.52(4) 0.25(2) 0.162(15) 0.152(16) 0.19(2) 0.24(3)
F10 0.373(15) 0.178(8) 0.331(13) 0.018(8) 0.218(13) 0.077(9)
F11 0.408(14) 0.134(6) 0.187(8) 0.067(6) 0.028(9) -0.037(7)
F12 0.420(19) 0.202(11) 0.265(14) 0.083(10) 0.007(13) 0.028(11)
S6 0.227(4) 0.138(3) 0.132(3) 0.014(2) 0.089(3) -0.040(3)
O22 0.66(3) 0.122(7) 0.282(13) 0.023(7) 0.343(17) -0.057(10)
O23 0.221(13) 0.58(3) 0.249(16) 0.124(19) -0.047(12) -0.119(16)
O24 0.50(2) 0.122(6) 0.262(12) 0.028(7) 0.288(15) 0.048(9)

loop_
_atom_type_symbol
_atom_type_description
_atom_type_scat_dispersion_real
_atom_type_scat_dispersion_imag
_atom_type_scat_source
C C 0.0033 0.0016 'International Tables Vol C Tables 4.2.6.8 and 6.1.1.4'
H H 0.0000 0.0000 'International Tables Vol C Tables 4.2.6.8 and 6.1.1.4'
N N 0.0061 0.0033 'International Tables Vol C Tables 4.2.6.8 and 6.1.1.4'
O O 0.0106 0.0060 'International Tables Vol C Tables 4.2.6.8 and 6.1.1.4'
F F 0.0171 0.0103 'International Tables Vol C Tables 4.2.6.8 and 6.1.1.4'
P P 0.1023 0.0942 'International Tables Vol C Tables 4.2.6.8 and 6.1.1.4'
S S 0.1246 0.1234 'International Tables Vol C Tables 4.2.6.8 and 6.1.1.4'
Ru Ru -1.2594 0.8363 'International Tables Vol C Tables 4.2.6.8 and 6.1.1.4'

loop_
_geom_angle_atom_site_label_1
_geom_angle_atom_site_label_2
_geom_angle_atom_site_label_3
_geom_angle
N1 Ru1 N3 83.67(15)
N1 Ru1 N2 85.93(15)
N3 Ru1 N2 84.77(14)
N1 Ru1 P1 92.30(11)
N3 Ru1 P1 92.17(10)
N2 Ru1 P1 176.61(11)
N1 Ru1 P2 91.61(11)
N3 Ru1 P2 174.39(11)
N2 Ru1 P2 91.89(11)
P1 Ru1 P2 91.05(4)
N1 Ru1 S1 179.70(12)
N3 Ru1 S1 96.62(11)
N2 Ru1 S1 94.02(11)
P1 Ru1 S1 87.77(4)
P2 Ru1 S1 88.09(4)
N4 Ru2 N5 86.38(17)
N4 Ru2 N6 87.47(18)
N5 Ru2 N6 86.79(18)
N4 Ru2 P3 91.82(14)
N5 Ru2 P3 177.54(12)
N6 Ru2 P3 91.45(14)
N4 Ru2 P4 89.62(14)
N5 Ru2 P4 89.56(13)
N6 Ru2 P4 175.46(14)
P3 Ru2 P4 92.11(6)
N4 Ru2 S2 179.66(15)
N5 Ru2 S2 93.42(11)
N6 Ru2 S2 92.80(13)
P3 Ru2 S2 88.39(5)
P4 Ru2 S2 90.11(5)
C1 S1 S2 91.87(17)
C1 S1 Ru1 115.10(17)
S2 S1 Ru1 114.19(6)
C3 S2 S1 95.78(17)
C3 S2 Ru2 111.04(18)
S1 S2 Ru2 107.77(6)
O1 P1 O3 108.6(2)
O1 P1 O2 100.56(19)
O3 P1 O2 105.21(18)
O1 P1 Ru1 112.03(13)
O3 P1 Ru1 109.34(13)
O2 P1 Ru1 120.31(14)
O6 P2 O5 108.3(2)
O6 P2 O4 100.5(2)
O5 P2 O4 103.98(19)
O6 P2 Ru1 114.59(14)
O5 P2 Ru1 111.98(14)
O4 P2 Ru1 116.37(15)
O7 P3 O9 101.5(3)
O7 P3 O8 105.0(2)
O9 P3 O8 105.6(3)
O7 P3 Ru2 119.9(2)
O9 P3 Ru2 111.62(19)
O8 P3 Ru2 111.78(15)
O10 P4 O12 107.5(3)
O10 P4 O11 99.1(3)
O12 P4 O11 104.9(3)
O10 P4 Ru2 113.91(18)
O12 P4 Ru2 116.3(2)
O11 P4 Ru2 113.4(2)
C18 N1 Ru1 170.9(4)
C20 N2 Ru1 173.8(4)
C22 N3 Ru1 171.0(4)
C24 N4 Ru2 177.1(6)
C26 N5 Ru2 175.2(4)
C28 N6 Ru2 178.2(5)
C6 O1 P1 125.9(3)
C7 O2 P1 122.8(3)
C8 O3 P1 125.2(3)
C9 O4 P2 122.0(4)
C10 O5 P2 122.5(3)
C11 O6 P2 129.5(4)
C12 O7 P3 153.3(10)
C13 O8 P3 127.9(5)
C14 O9 P3 134.8(6)
C15 O10 P4 132.8(5)
C16 O11 P4 129.0(7)
C17 O12 P4 129.3(8)
C2 C1 S1 111.4(3)
C1 C2 C3 115.0(4)
C4 C3 C2 112.2(4)
C4 C3 S2 109.9(4)
C2 C3 S2 109.4(3)
C3 C4 C5 114.6(5)
N1 C18 C19 178.5(6)
N2 C20 C21 177.9(7)
N3 C22 C23 177.3(5)
N4 C24 C25 177.6(8)
N5 C26 C27 177.6(7)
N6 C28 C29 177.2(9)
F1 C30 F3 110.9(11)
F1 C30 F2 103.3(11)
F3 C30 F2 98.9(9)
F1 C30 S3 117.7(6)
F3 C30 S3 113.6(9)
F2 C30 S3 110.3(10)
O13 S3 O15 115.4(6)
O13 S3 O14 108.3(6)
O15 S3 O14 118.2(5)
O13 S3 C30 102.6(6)
O15 S3 C30 107.5(4)
O14 S3 C30 102.9(6)
F4 C31 F5 112.2(12)
F4 C31 F6 108.1(12)
F5 C31 F6 102.7(12)
F4 C31 S4 113.7(10)
F5 C31 S4 112.8(8)
F6 C31 S4 106.4(10)
O17 S4 O16 116.8(4)
O17 S4 O18 113.1(4)
O16 S4 O18 116.1(4)
O17 S4 C31 104.3(6)
O16 S4 C31 104.9(5)
O18 S4 C31 98.5(6)
F9 C32 F7 124.3(18)
F9 C32 F8 104.8(13)
F7 C32 F8 92(2)
F9 C32 S5 111(2)
F7 C32 S5 116.3(11)
F8 C32 S5 103.3(9)
O20 S5 O19 118.0(4)
O20 S5 O21 113.4(4)
O19 S5 O21 115.2(4)
O20 S5 C32 106.6(6)
O19 S5 C32 96.2(8)
O21 S5 C32 104.5(8)
F10 C33 S6 137(2)
F10 C33 F11 100.9(15)
S6 C33 F11 121.3(11)
F10 C33 F12 91.7(18)
S6 C33 F12 103.4(14)
F11 C33 F12 80(2)
O24 S6 O22 134.1(7)
O24 S6 C33 117.9(10)
O22 S6 C33 106.3(8)
O24 S6 O23 101.4(9)
O22 S6 O23 100.1(10)
C33 S6 O23 76.6(15)

loop_
_geom_bond_atom_site_label_1
_geom_bond_atom_site_label_2
_geom_bond_distance
Ru1 N1 2.062(4)
Ru1 N3 2.105(4)
Ru1 N2 2.117(4)
Ru1 P1 2.2573(11)
Ru1 P2 2.2577(12)
Ru1 S1 2.3381(11)
Ru2 N4 2.045(5)
Ru2 N5 2.118(4)
Ru2 N6 2.124(5)
Ru2 P3 2.2482(15)
Ru2 P4 2.2486(14)
Ru2 S2 2.3705(12)
S1 C1 1.812(5)
S1 S2 2.1102(15)
S2 C3 1.886(5)
P1 O1 1.572(3)
P1 O3 1.577(3)
P1 O2 1.581(3)
P2 O6 1.557(4)
P2 O5 1.582(3)
P2 O4 1.588(3)
P3 O7 1.574(4)
P3 O9 1.578(5)
P3 O8 1.575(4)
P4 O10 1.560(4)
P4 O12 1.564(4)
P4 O11 1.567(5)
N1 C18 1.133(6)
N2 C20 1.125(6)
N3 C22 1.140(6)
N4 C24 1.126(7)
N5 C26 1.104(7)
N6 C28 1.122(7)
O1 C6 1.430(6)
O2 C7 1.438(6)
O3 C8 1.447(5)
O4 C9 1.424(7)
O5 C10 1.439(6)
O6 C11 1.439(6)
O7 C12 1.110(11)
O8 C13 1.432(7)
O9 C14 1.331(9)
O10 C15 1.348(8)
O11 C16 1.302(15)
O12 C17 1.389(12)
C1 C2 1.493(7)
C2 C3 1.527(7)
C3 C4 1.512(8)
C4 C5 1.548(8)
C18 C19 1.442(7)
C20 C21 1.449(8)
C22 C23 1.455(7)
C24 C25 1.442(9)
C26 C27 1.468(9)
C28 C29 1.431(9)
C30 F1 1.256(9)
C30 F3 1.272(13)
C30 F2 1.344(15)
C30 S3 1.731(9)
S3 O13 1.352(7)
S3 O15 1.353(6)
S3 O14 1.461(8)
C31 F4 1.219(13)
C31 F5 1.308(12)
C31 F6 1.357(14)
C31 S4 1.798(12)
S4 O17 1.394(6)
S4 O16 1.406(5)
S4 O18 1.455(6)
C32 F9 1.329(14)
C32 F7 1.34(2)
C32 F8 1.54(2)
C32 S5 1.66(3)
S5 O20 1.399(5)
S5 O19 1.405(5)
S5 O21 1.490(6)
C33 F10 1.325(15)
C33 S6 1.36(2)
C33 F11 1.46(2)
C33 F12 1.59(3)
S6 O24 1.273(8)
S6 O22 1.326(7)
S6 O23 1.815(16)

loop_
_geom_torsion_atom_site_label_1
_geom_torsion_atom_site_label_2
_geom_torsion_atom_site_label_3
_geom_torsion_atom_site_label_4
_geom_torsion
N1 Ru1 S1 C1 -165(100)
N3 Ru1 S1 C1 29.4(2)
N2 Ru1 S1 C1 114.6(2)
P1 Ru1 S1 C1 -62.48(19)
P2 Ru1 S1 C1 -153.60(19)
N1 Ru1 S1 S2 90(20)
N3 Ru1 S1 S2 -75.03(11)
N2 Ru1 S1 S2 10.16(12)
P1 Ru1 S1 S2 -166.96(6)
P2 Ru1 S1 S2 101.92(6)
C1 S1 S2 C3 -30.1(3)
Ru1 S1 S2 C3 88.55(18)
C1 S1 S2 Ru2 84.16(18)
Ru1 S1 S2 Ru2 -157.15(5)
N4 Ru2 S2 C3 162(47)
N5 Ru2 S2 C3 108.5(2)
N6 Ru2 S2 C3 21.5(2)
P3 Ru2 S2 C3 -69.83(18)
P4 Ru2 S2 C3 -161.94(18)
N4 Ru2 S2 S1 59(24)
N5 Ru2 S2 S1 4.80(13)
N6 Ru2 S2 S1 -82.15(14)
P3 Ru2 S2 S1 -173.53(7)
P4 Ru2 S2 S1 94.36(7)
N1 Ru1 P1 O1 142.53(19)
N3 Ru1 P1 O1 -133.72(19)
N2 Ru1 P1 O1 -159.1(19)
P2 Ru1 P1 O1 50.88(16)
S1 Ru1 P1 O1 -37.17(16)
N1 Ru1 P1 O3 -97.03(18)
N3 Ru1 P1 O3 -13.28(17)
N2 Ru1 P1 O3 -38.6(19)
P2 Ru1 P1 O3 171.31(15)
S1 Ru1 P1 O3 83.26(15)
N1 Ru1 P1 O2 24.79(19)
N3 Ru1 P1 O2 108.54(19)
N2 Ru1 P1 O2 83.2(19)
P2 Ru1 P1 O2 -66.86(16)
S1 Ru1 P1 O2 -154.91(16)
N1 Ru1 P2 O6 -168.11(19)
N3 Ru1 P2 O6 159.3(11)
N2 Ru1 P2 O6 105.91(19)
P1 Ru1 P2 O6 -75.78(17)
S1 Ru1 P2 O6 11.95(17)
N1 Ru1 P2 O5 -44.28(18)
N3 Ru1 P2 O5 -76.9(11)
N2 Ru1 P2 O5 -130.26(18)
P1 Ru1 P2 O5 48.05(15)
S1 Ru1 P2 O5 135.78(15)
N1 Ru1 P2 O4 75.11(19)
N3 Ru1 P2 O4 42.5(11)
N2 Ru1 P2 O4 -10.9(2)
P1 Ru1 P2 O4 167.44(17)
S1 Ru1 P2 O4 -104.83(17)
N4 Ru2 P3 O7 7.3(3)
N5 Ru2 P3 O7 50(3)
N6 Ru2 P3 O7 94.8(3)
P4 Ru2 P3 O7 -82.4(2)
S2 Ru2 P3 O7 -172.4(2)
N4 Ru2 P3 O9 -111.1(2)
N5 Ru2 P3 O9 -68(3)
N6 Ru2 P3 O9 -23.6(2)
P4 Ru2 P3 O9 159.2(2)
S2 Ru2 P3 O9 69.1(2)
N4 Ru2 P3 O8 130.8(2)
N5 Ru2 P3 O8 174(3)
N6 Ru2 P3 O8 -141.7(2)
P4 Ru2 P3 O8 41.15(19)
S2 Ru2 P3 O8 -48.90(19)
N4 Ru2 P4 O10 172.2(3)
N5 Ru2 P4 O10 85.8(3)
N6 Ru2 P4 O10 122.2(15)
P3 Ru2 P4 O10 -96.0(3)
S2 Ru2 P4 O10 -7.6(3)
N4 Ru2 P4 O12 -61.9(3)
N5 Ru2 P4 O12 -148.3(3)
N6 Ru2 P4 O12 -111.9(15)
P3 Ru2 P4 O12 29.9(2)
S2 Ru2 P4 O12 118.3(2)
N4 Ru2 P4 O11 59.9(3)
N5 Ru2 P4 O11 -26.5(2)
N6 Ru2 P4 O11 9.9(15)
P3 Ru2 P4 O11 151.7(2)
S2 Ru2 P4 O11 -119.9(2)
N3 Ru1 N1 C18 30(2)
N2 Ru1 N1 C18 -55(2)
P1 Ru1 N1 C18 122(2)
P2 Ru1 N1 C18 -147(2)
S1 Ru1 N1 C18 -135(19)
N1 Ru1 N2 C20 57(4)
N3 Ru1 N2 C20 -27(4)
P1 Ru1 N2 C20 -2(6)
P2 Ru1 N2 C20 148(4)
S1 Ru1 N2 C20 -123(4)
N1 Ru1 N3 C22 -42(2)
N2 Ru1 N3 C22 44(2)
P1 Ru1 N3 C22 -134(2)
P2 Ru1 N3 C22 -9(3)
S1 Ru1 N3 C22 138(2)
N5 Ru2 N4 C24 8(10)
N6 Ru2 N4 C24 95(10)
P3 Ru2 N4 C24 -174(10)
P4 Ru2 N4 C24 -82(10)
S2 Ru2 N4 C24 -46(30)
N4 Ru2 N5 C26 180(100)
N6 Ru2 N5 C26 92(6)
P3 Ru2 N5 C26 136(5)
P4 Ru2 N5 C26 -91(6)
S2 Ru2 N5 C26 -1(6)
N4 Ru2 N6 C28 8(17)
N5 Ru2 N6 C28 95(17)
P3 Ru2 N6 C28 -83(17)
P4 Ru2 N6 C28 58(18)
S2 Ru2 N6 C28 -172(17)
O3 P1 O1 C6 67.5(5)
O2 P1 O1 C6 -42.6(5)
Ru1 P1 O1 C6 -171.6(4)
O1 P1 O2 C7 161.6(4)
O3 P1 O2 C7 48.8(4)
Ru1 P1 O2 C7 -75.0(4)
O1 P1 O3 C8 -62.1(4)
O2 P1 O3 C8 44.9(4)
Ru1 P1 O3 C8 175.4(4)
O6 P2 O4 C9 169.2(4)
O5 P2 O4 C9 57.2(5)
Ru1 P2 O4 C9 -66.5(4)
O6 P2 O5 C10 -50.9(4)
O4 P2 O5 C10 55.4(4)
Ru1 P2 O5 C10 -178.2(4)
O5 P2 O6 C11 77.5(5)
O4 P2 O6 C11 -31.2(5)
Ru1 P2 O6 C11 -156.8(4)
O9 P3 O7 C12 156(3)
O8 P3 O7 C12 -94(3)
Ru2 P3 O7 C12 32(3)
O7 P3 O8 C13 -42.5(7)
O9 P3 O8 C13 64.4(7)
Ru2 P3 O8 C13 -174.1(6)
O7 P3 O9 C14 9.3(10)
O8 P3 O9 C14 -100.1(10)
Ru2 P3 O9 C14 138.2(9)
O12 P4 O10 C15 9.4(9)
O11 P4 O10 C15 -99.5(9)
Ru2 P4 O10 C15 139.8(8)
O10 P4 O11 C16 159.6(13)
O12 P4 O11 C16 48.7(14)
Ru2 P4 O11 C16 -79.3(13)
O10 P4 O12 C17 -78.7(10)
O11 P4 O12 C17 26.1(10)
Ru2 P4 O12 C17 152.3(9)
S2 S1 C1 C2 40.4(4)
Ru1 S1 C1 C2 -77.5(4)
S1 C1 C2 C3 -35.7(6)
C1 C2 C3 C4 130.5(5)
C1 C2 C3 S2 8.2(6)
S1 S2 C3 C4 -106.7(4)
Ru2 S2 C3 C4 141.8(3)
S1 S2 C3 C2 17.0(4)
Ru2 S2 C3 C2 -94.6(4)
C2 C3 C4 C5 173.6(5)
S2 C3 C4 C5 -64.5(6)
Ru1 N1 C18 C19 -50(21)
Ru1 N2 C20 C21 -116(17)
Ru1 N3 C22 C23 -100(12)
Ru2 N4 C24 C25 74(23)
Ru2 N5 C26 C27 16(24)
Ru2 N6 C28 C29 145(14)
F1 C30 S3 O13 -58.6(13)
F3 C30 S3 O13 73.4(12)
F2 C30 S3 O13 -176.6(9)
F1 C30 S3 O15 179.3(11)
F3 C30 S3 O15 -48.7(13)
F2 C30 S3 O15 61.3(10)
F1 C30 S3 O14 53.8(13)
F3 C30 S3 O14 -174.2(12)
F2 C30 S3 O14 -64.2(9)
F4 C31 S4 O17 -175.2(11)
F5 C31 S4 O17 55.6(11)
F6 C31 S4 O17 -56.3(10)
F4 C31 S4 O16 -51.8(12)
F5 C31 S4 O16 179.0(10)
F6 C31 S4 O16 67.1(10)
F4 C31 S4 O18 68.2(12)
F5 C31 S4 O18 -61.0(11)
F6 C31 S4 O18 -172.9(9)
F9 C32 S5 O20 47.2(14)
F7 C32 S5 O20 -163.7(14)
F8 C32 S5 O20 -64.4(11)
F9 C32 S5 O19 -74.4(12)
F7 C32 S5 O19 74.7(16)
F8 C32 S5 O19 173.9(9)
F9 C32 S5 O21 167.5(11)
F7 C32 S5 O21 -43.4(17)
F8 C32 S5 O21 55.9(10)
F10 C33 S6 O24 174(3)
F11 C33 S6 O24 8(3)
F12 C33 S6 O24 -78.3(13)
F10 C33 S6 O22 -18(4)
F11 C33 S6 O22 175(2)
F12 C33 S6 O22 88.9(17)
F10 C33 S6 O23 78(3)
F11 C33 S6 O23 -88(2)
F12 C33 S6 O23 -174.3(14)
